data_1534590
loop_
_publ_author_name
'Schlieper, T.'
'Milius, W.'
'Schnick, W.'

_publ_section_title
;
 Nirido-silicate. II: Hochtemperatur-Synthesen und Kristallstrukturen von
 Sr2 Si5 N8 und Ba2 Si5 N8
;
_journal_name_full 'Zeitschrift fuer Anorganische und Allgemeine Chemie'
_journal_page_first 1380
_journal_page_last 1384
_journal_volume 621
_journal_year 1995
_chemical_formula_sum 'N8 Si5 Sr2'
_chemical_name_systematic 'Sr2 Si5 N8'
_space_group_IT_number 31
_symmetry_space_group_name_Hall 'P 2ac -2'
_symmetry_space_group_name_H-M 'P m n 21'
_cell_angle_alpha 90
_cell_angle_beta 90
_cell_angle_gamma 90
_cell_formula_units_Z 2
_cell_length_a 5.71
_cell_length_b 6.822
_cell_length_c 9.341
_cell_volume 363.866
_citation_journal_id_ASTM ZAACAB
_cod_data_source_file Schlieper_ZAACAB_1995_1736.cif
_cod_data_source_block N8Si5Sr2
_cod_original_cell_volume 363.8658
_cod_database_code 1534590

loop_
_symmetry_equiv_pos_as_xyz
x,y,z
-x+1/2,-y,z+1/2
-x,y,z
x+1/2,-y,z+1/2

loop_
_atom_site_label
_atom_site_type_symbol
_atom_site_fract_x
_atom_site_fract_y
_atom_site_fract_z
_atom_site_occupancy
_atom_site_U_iso_or_equiv
Si2 Si+4 0 0.05493 0.67711 1 0.0
N6 N-3 0 0.42701 0.27224 1 0.0
N1 N-3 0 0.1909 0.5204 1 0.0
N4 N-3 0 0.58719 0.77345 1 0.0
Si1 Si+4 0.25176 0.66693 0.68358 1 0.0
N5 N-3 0 0.1715 0.8355 1 0.0
Si3 Si+4 0 0.41958 0.46192 1 0.0
Sr2 Sr+2 0 0.88164 0.36863 1 0.0
Si4 Si+4 0 0.40135 0.90228 1 0.0
N2 N-3 0.24781 0.91217 0.67282 1 0.0
N3 N-3 0.24888 0.44434 0.01051 1 0.0
Sr1 Sr+2 0 0.86945 0 1 0.0
